data_1540032
loop_
_publ_author_name
'Heras Ojea, Mar\'ia Jos\'e'
'Wilson, Claire'
'Coles, Simon J.'
'Tuna, Floriana'
'Murrie, Mark'

_publ_section_title
;
 Directed synthesis of {CuZn} and {CuZn} heterometallic complexes.
;
_journal_issue 44
_journal_name_full 'Dalton transactions (Cambridge, England : 2003)'
_journal_page_first 19275
_journal_page_last 19281
_journal_paper_doi 10.1039/c5dt03344f
_journal_volume 44
_journal_year 2015
_chemical_formula_moiety 'C13 H27 Cl Cu N2 O8 Zn, C13 H25 Cl Cu N2 O8 Zn, 2.5(C O), 0.5(O)'
_chemical_formula_sum 'C28.5 H63 Cl2 Cu2 N4 O19 Zn2'
_chemical_formula_weight 1094.55
_space_group_crystal_system triclinic
_space_group_IT_number 2
_space_group_name_Hall '-P 1'
_space_group_name_H-M_alt 'P -1'
_symmetry_space_group_name_Hall '-P 1'
_symmetry_space_group_name_H-M 'P -1'
_atom_sites_solution_hydrogens geom
_atom_sites_solution_primary iterative
_audit_creation_date 2015-01-16
_audit_creation_method
;
Olex2 1.2
(compiled 2015.01.12 svn.r3133 for OlexSys, GUI svn.r4987)
;
_audit_update_record
;
2015-09-24 deposited with the CCDC.
2015-10-13 downloaded from the CCDC.
;
_cell_angle_alpha 109.186(7)
_cell_angle_beta 90.177(7)
_cell_angle_gamma 108.009(7)
_cell_formula_units_Z 2
_cell_length_a 10.9593(12)
_cell_length_b 13.8454(15)
_cell_length_c 17.4039(19)
_cell_measurement_reflns_used 9896
_cell_measurement_temperature 100(2)
_cell_measurement_theta_max 23.82
_cell_measurement_theta_min 2.20
_cell_volume 2355.8(5)
_computing_cell_refinement 'Bruker SAINT'
_computing_data_collection 'Bruker APEX2'
_computing_data_reduction 'Bruker SAINT'
_computing_molecular_graphics 'Olex2 (Dolomanov et al., 2009)'
_computing_publication_material 'Olex2 (Dolomanov et al., 2009)'
_computing_structure_refinement 'ShelXL (Sheldrick, 2008)'
_computing_structure_solution
;
Superflip (Palatinus & Chapuis, 2007;Palatinus & van der Lee, 2008;
Palatinus et al., 2012)
;
_diffrn_ambient_temperature 100.15
_diffrn_measured_fraction_theta_full 0.987
_diffrn_measured_fraction_theta_max 0.986
_diffrn_measurement_device_type 'Bruker APEX-II CCD'
_diffrn_measurement_method '\f and \w scans'
_diffrn_radiation_type MoK\a
_diffrn_radiation_wavelength 0.71073
_diffrn_reflns_av_R_equivalents 0.1507
_diffrn_reflns_av_unetI/netI 0.2078
_diffrn_reflns_Laue_measured_fraction_full 0.987
_diffrn_reflns_Laue_measured_fraction_max 0.986
_diffrn_reflns_limit_h_max 13
_diffrn_reflns_limit_h_min -13
_diffrn_reflns_limit_k_max 16
_diffrn_reflns_limit_k_min -16
_diffrn_reflns_limit_l_max 20
_diffrn_reflns_limit_l_min -20
_diffrn_reflns_number 44970
_diffrn_reflns_point_group_measured_fraction_full 0.987
_diffrn_reflns_point_group_measured_fraction_max 0.986
_diffrn_reflns_theta_full 25.000
_diffrn_reflns_theta_max 25.027
_diffrn_reflns_theta_min 2.112
_diffrn_standards_number 0
_exptl_absorpt_coefficient_mu 2.080
_exptl_absorpt_correction_T_max 1.000
_exptl_absorpt_correction_T_min 0.576
_exptl_absorpt_correction_type multi-scan
_exptl_absorpt_process_details 'Bruker (2001). Program name. Bruker AXS Inc., Madison, Wisconsin, USA.'
_exptl_crystal_colour blue
_exptl_crystal_colour_primary blue
_exptl_crystal_density_diffrn 1.543
_exptl_crystal_description plate
_exptl_crystal_F_000 1132
_exptl_crystal_size_max 0.2
_exptl_crystal_size_mid 0.1
_exptl_crystal_size_min 0.05
_refine_diff_density_max 3.530
_refine_diff_density_min -1.432
_refine_diff_density_rms 0.306
_refine_ls_extinction_method none
_refine_ls_goodness_of_fit_ref 1.020
_refine_ls_hydrogen_treatment constr
_refine_ls_matrix_type full
_refine_ls_number_parameters 276
_refine_ls_number_reflns 44970
_refine_ls_number_restraints 9
_refine_ls_restrained_S_all 1.020
_refine_ls_R_factor_all 0.2216
_refine_ls_R_factor_gt 0.1284
_refine_ls_shift/su_max 0.000
_refine_ls_shift/su_mean 0.000
_refine_ls_structure_factor_coef Fsqd
_refine_ls_weighting_details 'w=1/[\s^2^(Fo^2^)+(0.1687P)^2^+43.4739P] where P=(Fo^2^+2Fc^2^)/3'
_refine_ls_weighting_scheme calc
_refine_ls_wR_factor_gt 0.3062
_refine_ls_wR_factor_ref 0.3782
_reflns_Friedel_coverage 0.000
_reflns_number_gt 22628
_reflns_number_total 44970
_reflns_threshold_expression 'I > 2\s(I)'
_cod_data_source_file c5dt03344f2.cif
_cod_data_source_block 1
_cod_depositor_comments
;
 Marking attached hydrogen atoms.

 Antanas Vaitkus,
 2017-07-12

 Adding full bibliography for 1540032--1540033.cif.
;
_cod_original_formula_sum 'C28.50 H63 Cl2 Cu2 N4 O19 Zn2'
_cod_database_code 1540032
_shelx_space_group_comment
;
The symmetry employed for this shelxl refinement is uniquely defined
by the following loop, which should always be used as a source of
symmetry information in preference to the above space-group names.
They are only intended as comments.
;
_olex2_refinement_description
;
1. Twinned data refinement
 Scales: 0.860(8) 0.140(8)
2. Fixed Uiso
 At 1.2 times of:
  All C(H) groups, All C(H,H) groups, All N(H) groups
 At 1.5 times of:
  All C(H,H,H) groups, All O(H) groups
3. Restrained distances
 O3S-C3S = O2S-C2S = O1S-C1S
 1.41 with sigma of 0.02
4. Rigid body (RIGU) restrains
 All non-hydrogen atoms
 with sigma for 1-2 distances of 0.004 and sigma for 1-3 distances of 0.004
5. Others
 Fixed Sof: O3S(0.5) C3S(0.5) O4S(0.5)
6.a Ternary CH refined with riding coordinates:
 N101(H101), N102(H102), N201(H201), N202(H202)
6.b Secondary CH2 refined with riding coordinates:
 C101(H10A,H10B), C102(H10C,H10D), C104(H10E,H10F), C105(H10G,H10H), C106(H10I,
 H10J), C107(H10K,H10L), C109(H10M,H10N), C110(H11A,H11B), C111(H11C,H11D),
 C201(H20A,H20B), C202(H20C,H20D), C205(H20E,H20F), C206(H20G,H20H), C207(H20I,
 H20J), C209(H20K,H20L), C211(H21A,H21B)
6.c Me refined with riding coordinates:
 C2(H2A,H2B,H2C), C4(H4A,H4B,H4C)
6.d Aromatic/amide H refined with riding coordinates:
 C204(H204), C210(H210)
6.e Idealised tetrahedral OH refined as rotating group:
 O105(H105), O106(H106), O109(H109), O111(H111), O205(H205), O206(H206),
 O209(H209), O211(H211)
;
_shelx_shelxl_version_number 2014/7
_olex2_submission_special_instructions 'No special instructions were received'

loop_
_space_group_symop_operation_xyz
'x, y, z'
'-x, -y, -z'

loop_
_atom_site_label
_atom_site_type_symbol
_atom_site_fract_x
_atom_site_fract_y
_atom_site_fract_z
_atom_site_U_iso_or_equiv
_atom_site_adp_type
_atom_site_occupancy
_atom_site_site_symmetry_order
_atom_site_calc_flag
_atom_site_refinement_flags_posn
_atom_site_refinement_flags_adp
_atom_site_refinement_flags_occupancy
_atom_site_attached_hydrogens
Zn1 Zn 0.5845(2) 0.93737(19) 0.41076(13) 0.0228(6) Uani 1 1 d . U . 0
Cu1 Cu 0.2515(2) 0.89043(19) 0.40482(14) 0.0218(6) Uani 1 1 d . U . 0
Cl1 Cl 0.6616(5) 0.8321(4) 0.3048(3) 0.0305(13) Uani 1 1 d . U . 0
O1 O 0.5791(12) 1.0665(10) 0.3881(8) 0.028(3) Uiso 1 1 d . U . 0
O2 O 0.7822(13) 1.1670(10) 0.4505(9) 0.035(4) Uiso 1 1 d . U . 0
O104 O 0.4054(12) 0.8510(9) 0.4096(8) 0.024(3) Uiso 1 1 d . U . 0
O105 O 0.4053(13) 0.6554(10) 0.2136(9) 0.034(4) Uiso 1 1 d . U . 0
H105 H 0.4755 0.7070 0.2274 0.051 Uiso 1 1 calc GR . . 0
O106 O 0.1349(16) 0.5332(14) 0.3664(11) 0.060(5) Uiso 1 1 d . U . 0
H106 H 0.1847 0.5405 0.4062 0.090 Uiso 1 1 calc GR . . 0
O109 O 0.3260(13) 0.9877(10) 0.3108(8) 0.029(3) Uiso 1 1 d . U . 0
H109 H 0.4032 1.0261 0.3286 0.043 Uiso 1 1 calc GR . . 0
O110 O 0.3257(12) 1.0363(9) 0.4841(8) 0.024(3) Uiso 1 1 d . U . 0
O111 O -0.0096(13) 1.1016(11) 0.4560(8) 0.033(3) Uiso 1 1 d . U . 0
H111 H -0.0840 1.0952 0.4380 0.050 Uiso 1 1 calc GR . . 0
N101 N 0.1615(15) 0.7326(12) 0.3504(10) 0.029(4) Uiso 1 1 d . U . 0
H101 H 0.1284 0.7068 0.3961 0.035 Uiso 1 1 calc R . . 0
N102 N 0.1041(14) 0.9418(11) 0.3912(10) 0.024(4) Uiso 1 1 d . U . 0
H102 H 0.0599 0.9463 0.4418 0.029 Uiso 1 1 calc R . . 0
C1 C 0.6755(19) 1.1539(15) 0.4127(12) 0.027(5) Uiso 1 1 d . U . 0
C2 C 0.659(2) 1.2487(18) 0.3963(15) 0.049(6) Uiso 1 1 d . U . 0
H2A H 0.5734 1.2277 0.3670 0.073 Uiso 1 1 calc R . . 0
H2B H 0.6685 1.3077 0.4483 0.073 Uiso 1 1 calc R . . 0
H2C H 0.7255 1.2730 0.3628 0.073 Uiso 1 1 calc R . . 0
C101 C -0.049(2) 0.7601(16) 0.3214(14) 0.039(6) Uiso 1 1 d . U . 0
H10A H -0.1327 0.7226 0.2862 0.047 Uiso 1 1 calc R . . 0
H10B H -0.0648 0.7622 0.3778 0.047 Uiso 1 1 calc R . . 0
C102 C 0.045(2) 0.6946(18) 0.2899(15) 0.046(6) Uiso 1 1 d . U . 0
H10C H -0.0012 0.6169 0.2794 0.055 Uiso 1 1 calc R . . 0
H10D H 0.0722 0.7025 0.2375 0.055 Uiso 1 1 calc R . . 0
C103 C 0.2587(19) 0.6777(15) 0.3199(12) 0.027(5) Uiso 1 1 d . U . 0
C104 C 0.3724(19) 0.7373(15) 0.3877(12) 0.028(5) Uiso 1 1 d . U . 0
H10E H 0.3493 0.7167 0.4365 0.034 Uiso 1 1 calc R . . 0
H10F H 0.4481 0.7153 0.3687 0.034 Uiso 1 1 calc R . . 0
C105 C 0.301(2) 0.6961(17) 0.2382(13) 0.034(5) Uiso 1 1 d . U . 0
H10G H 0.2271 0.6584 0.1946 0.040 Uiso 1 1 calc R . . 0
H10H H 0.3288 0.7744 0.2466 0.040 Uiso 1 1 calc R . . 0
C106 C 0.210(2) 0.5573(17) 0.3033(14) 0.040(6) Uiso 1 1 d . U . 0
H10I H 0.1554 0.5199 0.2497 0.047 Uiso 1 1 calc R . . 0
H10J H 0.2836 0.5302 0.3006 0.047 Uiso 1 1 calc R . . 0
C107 C 0.0030(18) 0.8718(14) 0.3211(11) 0.021(4) Uiso 1 1 d . U . 0
H10K H -0.0681 0.9024 0.3241 0.026 Uiso 1 1 calc R . . 0
H10L H 0.0402 0.8709 0.2692 0.026 Uiso 1 1 calc R . . 0
C108 C 0.1689(19) 1.0532(15) 0.3958(12) 0.028(5) Uiso 1 1 d . U . 0
C109 C 0.2472(18) 1.0558(15) 0.3227(12) 0.024(5) Uiso 1 1 d . U . 0
H10M H 0.1870 1.0317 0.2724 0.029 Uiso 1 1 calc R . . 0
H10N H 0.3029 1.1312 0.3323 0.029 Uiso 1 1 calc R . . 0
C110 C 0.258(2) 1.1065(17) 0.4768(13) 0.035(6) Uiso 1 1 d . U . 0
H11A H 0.3209 1.1764 0.4782 0.043 Uiso 1 1 calc R . . 0
H11B H 0.2068 1.1211 0.5233 0.043 Uiso 1 1 calc R . . 0
C111 C 0.0748(18) 1.1150(15) 0.3974(12) 0.025(5) Uiso 1 1 d . U . 0
H11C H 0.1234 1.1929 0.4107 0.030 Uiso 1 1 calc R . . 0
H11D H 0.0248 1.0878 0.3427 0.030 Uiso 1 1 calc R . . 0
Zn2 Zn 0.9104(2) 1.05478(18) -0.05945(13) 0.0212(6) Uani 1 1 d . U . 0
Cu2 Cu 0.7551(2) 0.89465(19) 0.04184(14) 0.0199(6) Uani 1 1 d . U . 0
Cl2 Cl 0.8299(5) 1.1557(4) -0.1133(3) 0.0295(13) Uani 1 1 d . U . 0
O3 O 0.9162(12) 0.9257(9) -0.1492(7) 0.021(3) Uiso 1 1 d . U . 0
O4 O 0.7160(13) 0.8320(10) -0.1368(8) 0.034(3) Uiso 1 1 d . U . 0
O204 O 0.9091(11) 0.8577(9) 0.0174(7) 0.021(3) Uiso 1 1 d . U . 0
O205 O 0.9212(13) 0.6643(11) 0.1074(9) 0.034(4) Uiso 1 1 d . U . 0
H205 H 0.9084 0.6056 0.0685 0.051 Uiso 1 1 calc GR . . 0
O206 O 0.6466(15) 0.5497(13) -0.1066(10) 0.052(4) Uiso 1 1 d . U . 0
H206 H 0.5678 0.5277 -0.1010 0.077 Uiso 1 1 calc GR . . 0
O209 O 0.8330(12) 0.9988(10) 0.1867(8) 0.028(3) Uiso 1 1 d . U . 0
H209 H 0.9085 1.0380 0.1860 0.042 Uiso 1 1 calc GR . . 0
O210 O 0.8279(12) 1.0383(9) 0.0349(8) 0.025(3) Uiso 1 1 d . U . 0
O211 O 0.4895(13) 1.1031(11) 0.0937(9) 0.034(4) Uiso 1 1 d . U . 0
H211 H 0.4473 1.0369 0.0715 0.051 Uiso 1 1 calc GR . . 0
N201 N 0.6688(14) 0.7371(11) 0.0156(10) 0.023(4) Uiso 1 1 d . U . 0
H201 H 0.6320 0.7096 -0.0431 0.028 Uiso 1 1 calc R . . 0
N202 N 0.6087(14) 0.9456(11) 0.0815(9) 0.020(4) Uiso 1 1 d . U . 0
H202 H 0.5620 0.9460 0.0322 0.024 Uiso 1 1 calc R . . 0
C3 C 0.8193(18) 0.8384(15) -0.1708(12) 0.022(4) Uiso 1 1 d . U . 0
C4 C 0.832(2) 0.7438(17) -0.2351(14) 0.041(6) Uiso 1 1 d . U . 0
H4A H 0.9174 0.7633 -0.2542 0.062 Uiso 1 1 calc R . . 0
H4B H 0.8229 0.6854 -0.2132 0.062 Uiso 1 1 calc R . . 0
H4C H 0.7649 0.7195 -0.2810 0.062 Uiso 1 1 calc R . . 0
C201 C 0.461(2) 0.7597(16) 0.0590(13) 0.035(5) Uiso 1 1 d . U . 0
H20A H 0.3780 0.7206 0.0743 0.042 Uiso 1 1 calc R . . 0
H20B H 0.4442 0.7589 0.0028 0.042 Uiso 1 1 calc R . . 0
C202 C 0.556(2) 0.7010(18) 0.0594(14) 0.043(6) Uiso 1 1 d . U . 0
H20C H 0.5876 0.7148 0.1167 0.051 Uiso 1 1 calc R . . 0
H20D H 0.5128 0.6221 0.0328 0.051 Uiso 1 1 calc R . . 0
C203 C 0.7679(19) 0.6848(15) 0.0161(12) 0.027(5) Uiso 1 1 d . U . 0
C204 C 0.8782(18) 0.7469(15) -0.0216(12) 0.027(5) Uiso 1 1 d . U . 0
H204 H 0.9195 0.7138 -0.0657 0.032 Uiso 1 1 calc R . . 0
C205 C 0.8155(18) 0.7019(15) 0.1048(12) 0.024(5) Uiso 1 1 d . U . 0
H20E H 0.8418 0.7800 0.1379 0.029 Uiso 1 1 calc R . . 0
H20F H 0.7438 0.6629 0.1292 0.029 Uiso 1 1 calc R . . 0
C206 C 0.721(2) 0.5626(15) -0.0357(13) 0.033(5) Uiso 1 1 d . U . 0
H20G H 0.7960 0.5373 -0.0506 0.039 Uiso 1 1 calc R . . 0
H20H H 0.6684 0.5201 -0.0043 0.039 Uiso 1 1 calc R . . 0
C207 C 0.5088(16) 0.8792(13) 0.1188(10) 0.014(4) Uiso 1 1 d . U . 0
H20I H 0.4355 0.9075 0.1287 0.017 Uiso 1 1 calc R . . 0
H20J H 0.5465 0.8830 0.1720 0.017 Uiso 1 1 calc R . . 0
C208 C 0.6717(18) 1.0591(15) 0.1314(12) 0.022(4) Uiso 1 1 d . U . 0
C209 C 0.7517(18) 1.0635(15) 0.2071(12) 0.025(5) Uiso 1 1 d . U . 0
H20K H 0.8054 1.1395 0.2369 0.030 Uiso 1 1 calc R . . 0
H20L H 0.6916 1.0391 0.2444 0.030 Uiso 1 1 calc R . . 0
C210 C 0.7611(15) 1.1081(13) 0.0755(10) 0.010(4) Uiso 1 1 d . U . 0
H210 H 0.7695 1.1756 0.0696 0.012 Uiso 1 1 calc R . . 0
C211 C 0.5759(19) 1.1182(16) 0.1629(12) 0.029(5) Uiso 1 1 d . U . 0
H21A H 0.5260 1.0889 0.2023 0.035 Uiso 1 1 calc R . . 0
H21B H 0.6224 1.1963 0.1913 0.035 Uiso 1 1 calc R . . 0
O3S O 0.668(5) 0.432(4) 0.275(3) 0.133(18) Uiso 0.5 1 d D U P 1
C3S C 0.578(5) 0.430(4) 0.218(3) 0.070(16) Uiso 0.5 1 d D U P 3
O2S O 0.199(3) 0.434(3) 0.460(2) 0.170(12) Uiso 1 1 d D U . 1
C2S C 0.088(4) 0.398(3) 0.502(3) 0.128(14) Uiso 1 1 d D U . 3
O1S O 0.915(3) 1.471(2) 0.127(2) 0.148(10) Uiso 1 1 d D U . 1
C1S C 0.857(4) 1.391(3) 0.056(3) 0.128(14) Uiso 1 1 d D U . 3
O4S O 0.886(3) 0.396(3) 0.262(2) 0.060(9) Uiso 0.5 1 d . U P 2

loop_
_atom_site_aniso_label
_atom_site_aniso_U_11
_atom_site_aniso_U_22
_atom_site_aniso_U_33
_atom_site_aniso_U_23
_atom_site_aniso_U_13
_atom_site_aniso_U_12
Zn1 0.0170(13) 0.0430(15) 0.0142(13) 0.0122(11) 0.0003(10) 0.0151(11)
Cu1 0.0164(13) 0.0419(16) 0.0127(13) 0.0112(12) 0.0008(10) 0.0153(12)
Cl1 0.025(3) 0.054(4) 0.016(3) 0.011(3) 0.001(2) 0.019(3)
Zn2 0.0142(12) 0.0417(15) 0.0159(13) 0.0162(11) 0.0058(10) 0.0137(11)
Cu2 0.0139(13) 0.0376(15) 0.0153(13) 0.0145(12) 0.0033(10) 0.0125(11)
Cl2 0.023(3) 0.052(3) 0.027(3) 0.024(3) 0.006(2) 0.021(3)

loop_
_atom_type_symbol
_atom_type_description
_atom_type_scat_dispersion_real
_atom_type_scat_dispersion_imag
_atom_type_scat_source
C C 0.0033 0.0016 'International Tables Vol C Tables 4.2.6.8 and 6.1.1.4'
H H 0.0000 0.0000 'International Tables Vol C Tables 4.2.6.8 and 6.1.1.4'
Cl Cl 0.1484 0.1585 'International Tables Vol C Tables 4.2.6.8 and 6.1.1.4'
Cu Cu 0.3201 1.2651 'International Tables Vol C Tables 4.2.6.8 and 6.1.1.4'
N N 0.0061 0.0033 'International Tables Vol C Tables 4.2.6.8 and 6.1.1.4'
O O 0.0106 0.0060 'International Tables Vol C Tables 4.2.6.8 and 6.1.1.4'
Zn Zn 0.2839 1.4301 'International Tables Vol C Tables 4.2.6.8 and 6.1.1.4'

loop_
_geom_angle_atom_site_label_1
_geom_angle_atom_site_label_2
_geom_angle_atom_site_label_3
_geom_angle
_geom_angle_site_symmetry_1
_geom_angle_site_symmetry_3
O1 Zn1 Cl1 109.8(4) . .
O104 Zn1 Cl1 105.5(4) . .
O104 Zn1 O1 106.6(5) . .
O110 Zn1 Cl1 111.5(4) 2_676 .
O110 Zn1 O1 116.2(5) 2_676 .
O110 Zn1 O104 106.6(5) 2_676 .
O104 Cu1 O109 94.6(5) . .
O104 Cu1 O110 95.3(5) . .
O104 Cu1 N101 85.2(6) . .
O104 Cu1 N102 172.7(6) . .
O110 Cu1 O109 80.8(5) . .
O110 Cu1 N101 164.7(6) . .
O110 Cu1 N102 83.1(6) . .
N101 Cu1 O109 114.3(6) . .
N101 Cu1 N102 98.2(6) . .
N102 Cu1 O109 78.1(5) . .
C1 O1 Zn1 120.5(12) . .
Cu1 O104 Zn1 128.2(6) . .
C104 O104 Zn1 119.2(11) . .
C104 O104 Cu1 110.4(10) . .
C109 O109 Cu1 102.5(10) . .
Zn1 O110 Cu1 121.3(6) 2_676 .
C110 O110 Zn1 119.9(11) . 2_676
C110 O110 Cu1 112.3(11) . .
C102 N101 Cu1 119.4(12) . .
C102 N101 C103 113.3(16) . .
C103 N101 Cu1 109.4(11) . .
C107 N102 Cu1 117.1(11) . .
C108 N102 Cu1 102.8(11) . .
C108 N102 C107 117.3(14) . .
O1 C1 C2 116.4(18) . .
O2 C1 O1 125.8(17) . .
O2 C1 C2 117.8(18) . .
C107 C101 C102 112.2(17) . .
N101 C102 C101 111.7(18) . .
N101 C103 C104 103.4(16) . .
N101 C103 C105 109.3(15) . .
N101 C103 C106 113.7(16) . .
C104 C103 C105 109.8(16) . .
C106 C103 C104 112.4(16) . .
C106 C103 C105 108.2(16) . .
O104 C104 C103 111.2(15) . .
O105 C105 C103 109.9(15) . .
O106 C106 C103 110.9(17) . .
C101 C107 N102 111.5(15) . .
N102 C108 C109 110.6(16) . .
N102 C108 C110 105.1(15) . .
N102 C108 C111 112.6(16) . .
C110 C108 C109 110.8(17) . .
C111 C108 C109 108.6(15) . .
C111 C108 C110 109.0(16) . .
O109 C109 C108 111.9(14) . .
O110 C110 C108 109.4(16) . .
O111 C111 C108 109.9(15) . .
O3 Zn2 Cl2 108.7(4) . .
O204 Zn2 Cl2 105.8(4) 2_775 .
O204 Zn2 O3 105.8(5) 2_775 .
O210 Zn2 Cl2 110.7(4) . .
O210 Zn2 O3 119.6(5) . .
O210 Zn2 O204 105.2(5) . 2_775
O204 Cu2 O210 94.2(5) . .
O204 Cu2 N201 85.2(6) . .
O204 Cu2 N202 172.4(6) . .
O210 Cu2 N201 164.0(6) . .
O210 Cu2 N202 83.6(5) . .
N201 Cu2 N202 98.9(6) . .
C3 O3 Zn2 120.3(12) . .
Cu2 O204 Zn2 129.2(6) . 2_775
C204 O204 Zn2 119.0(10) . 2_775
C204 O204 Cu2 110.3(10) . .
Zn2 O210 Cu2 119.6(6) . .
C210 O210 Zn2 120.3(9) . .
C210 O210 Cu2 112.5(10) . .
C202 N201 Cu2 118.3(12) . .
C203 N201 Cu2 109.2(11) . .
C203 N201 C202 113.9(14) . .
C207 N202 Cu2 118.2(10) . .
C208 N202 Cu2 103.5(11) . .
C208 N202 C207 116.7(14) . .
O3 C3 C4 117.6(17) . .
O4 C3 O3 121.9(17) . .
O4 C3 C4 120.5(17) . .
C202 C201 C207 112.9(17) . .
N201 C202 C201 111.4(16) . .
N201 C203 C204 103.0(14) . .
N201 C203 C205 110.6(15) . .
N201 C203 C206 113.3(16) . .
C204 C203 C205 109.5(16) . .
C204 C203 C206 110.2(16) . .
C205 C203 C206 109.9(15) . .
O204 C204 C203 110.8(16) . .
O205 C205 C203 111.6(15) . .
O206 C206 C203 106.9(15) . .
N202 C207 C201 108.7(14) . .
N202 C208 C209 108.1(14) . .
N202 C208 C210 105.0(14) . .
N202 C208 C211 112.7(15) . .
C210 C208 C209 110.9(15) . .
C211 C208 C209 107.6(16) . .
C211 C208 C210 112.5(14) . .
O209 C209 C208 113.5(16) . .
O210 C210 C208 110.0(13) . .
O211 C211 C208 108.4(16) . .

loop_
_geom_bond_atom_site_label_1
_geom_bond_atom_site_label_2
_geom_bond_distance
_geom_bond_site_symmetry_2
_geom_bond_publ_flag
Zn1 Cl1 2.289(5) . y
Zn1 O1 1.971(12) . y
Zn1 O104 1.953(12) . y
Zn1 O110 1.944(12) 2_676 y
Cu1 O104 1.937(12) . y
Cu1 O109 2.437(13) . y
Cu1 O110 1.946(12) . y
Cu1 N101 1.987(16) . y
Cu1 N102 1.998(15) . y
O1 C1 1.28(2) . ?
O2 C1 1.27(2) . ?
O104 C104 1.42(2) . ?
O105 C105 1.43(2) . ?
O106 C106 1.44(2) . ?
O109 C109 1.43(2) . ?
O110 Zn1 1.944(12) 2_676 ?
O110 C110 1.43(2) . ?
O111 C111 1.40(2) . ?
N101 C102 1.49(3) . ?
N101 C103 1.49(2) . ?
N102 C107 1.48(2) . ?
N102 C108 1.46(2) . ?
C1 C2 1.49(3) . ?
C101 C102 1.56(3) . ?
C101 C107 1.48(2) . ?
C103 C104 1.53(3) . ?
C103 C105 1.57(3) . ?
C103 C106 1.51(3) . ?
C108 C109 1.54(3) . ?
C108 C110 1.53(3) . ?
C108 C111 1.53(2) . ?
Zn2 Cl2 2.286(5) . ?
Zn2 O3 1.968(12) . ?
Zn2 O204 1.961(12) 2_775 ?
Zn2 O210 1.922(12) . ?
Cu2 O204 1.920(12) . ?
Cu2 O210 1.946(12) . ?
Cu2 N201 1.982(14) . ?
Cu2 N202 1.984(14) . ?
O3 C3 1.28(2) . ?
O4 C3 1.27(2) . ?
O204 Zn2 1.961(12) 2_775 ?
O204 C204 1.39(2) . ?
O205 C205 1.42(2) . ?
O206 C206 1.41(2) . ?
O209 C209 1.42(2) . ?
O210 C210 1.399(19) . ?
O211 C211 1.45(2) . ?
N201 C202 1.49(2) . ?
N201 C203 1.48(2) . ?
N202 C207 1.50(2) . ?
N202 C208 1.46(2) . ?
C3 C4 1.46(3) . ?
C201 C202 1.51(3) . ?
C201 C207 1.56(3) . ?
C203 C204 1.54(3) . ?
C203 C205 1.55(3) . ?
C203 C206 1.55(3) . ?
C208 C209 1.55(3) . ?
C208 C210 1.55(2) . ?
C208 C211 1.52(2) . ?
O3S C3S 1.39(4) . ?
O2S C2S 1.46(3) . ?
O1S C1S 1.35(3) . ?

loop_
_geom_hbond_atom_site_label_D
_geom_hbond_atom_site_label_H
_geom_hbond_atom_site_label_A
_geom_hbond_distance_DH
_geom_hbond_distance_HA
_geom_hbond_distance_DA
_geom_hbond_angle_DHA
_geom_hbond_site_symmetry_A
O105 H105 Cl1 0.84 2.29 3.093(15) 160.3 .
O106 H106 O2S 0.84 2.03 2.66(4) 131.7 .
O109 H109 O1 0.84 2.01 2.799(19) 156.1 .
O111 H111 O2 0.84 1.99 2.71(2) 144.4 1_455
N101 H101 O2 1.00 2.65 3.26(2) 119.6 2_676
N102 H102 O111 1.00 2.11 3.03(2) 151.9 2_576
C102 H10D O205 0.99 2.61 3.29(3) 126.5 1_455
C104 H10F Cl1 0.99 2.86 3.54(2) 126.7 .
C107 H10K Cl1 0.99 2.80 3.606(19) 139.2 1_455
O209 H209 O3 0.84 1.99 2.785(17) 156.6 2_775
N201 H201 O206 1.00 2.18 2.70(2) 110.5 .
N202 H202 O211 1.00 2.09 3.01(2) 153.4 2_675
C207 H20I Cl2 0.99 2.75 3.589(17) 142.8 2_675

loop_
_twin_individual_id
_twin_individual_mass_fraction_refined
1 0.860(8)
2 0.140(8)
